data_2016654
loop_
_publ_author_name
'Garc\'ia, Luis Arturo'
'Bern\`es, Sylvain'
'Anaya de Parrodi, Cecilia'

_publ_section_title
;<i>rac</i>-9-Ethyl-12a-hydroxytetradecahydrotriphenylene-1,5(2<i>H</i>,4b<i>H</i>)-dione:
 stabilization of a new isomer of a functionalized perhydrotriphenylene
 through a tandem Michael addition--aldol reaction
;
_journal_coeditor_code SU3020
_journal_issue 6
_journal_name_full 'Acta Crystallographica Section C'
_journal_page_first o319
_journal_page_last o321
_journal_paper_doi 10.1107/S0108270108011876
_journal_volume 64
_journal_year 2008
_chemical_formula_iupac 'C20 H30 O3'
_chemical_formula_moiety 'C20 H30 O3'
_chemical_formula_sum 'C20 H30 O3'
_chemical_formula_weight 318.44
_chemical_melting_point_gt 457
_chemical_melting_point_lt 459
_chemical_name_systematic
;
<i>rac</i>-9-Ethyl-12a-hydroxytetradecahydrotriphenylene-
1,5(2<i>H</i>,4b<i>H</i>)-dione
;
_space_group_IT_number 2
_symmetry_cell_setting triclinic
_symmetry_space_group_name_Hall '-P 1'
_symmetry_space_group_name_H-M 'P -1'
_atom_sites_solution_hydrogens geom
_atom_sites_solution_primary direct
_atom_sites_solution_secondary difmap
_audit_creation_method SHELXTL-Plus
_cell_angle_alpha 72.377(11)
_cell_angle_beta 73.574(10)
_cell_angle_gamma 67.681(9)
_cell_formula_units_Z 2
_cell_length_a 8.6898(10)
_cell_length_b 9.2312(12)
_cell_length_c 12.3633(14)
_cell_measurement_pressure 101(2)
_cell_measurement_reflns_used 60
_cell_measurement_temperature 298(2)
_cell_measurement_theta_max 15.18
_cell_measurement_theta_min 4.70
_cell_volume 858.41(19)
_computing_cell_refinement 'XSCANS (Siemens, 1996)'
_computing_data_collection 'XSCANS (Siemens, 1996)'
_computing_data_reduction 'XSCANS (Siemens, 1996)'
_computing_molecular_graphics 'SHELXTL-Plus (Sheldrick, 2008)'
_computing_publication_material 'SHELXTL-Plus (Sheldrick, 2008)'
_computing_structure_refinement 'SHELXTL-Plus (Sheldrick, 2008)'
_computing_structure_solution 'SHELXTL-Plus (Sheldrick, 2008)'
_diffrn_ambient_temperature 296.0(10)
_diffrn_measured_fraction_theta_full 0.988
_diffrn_measured_fraction_theta_max 0.988
_diffrn_measurement_device_type 'Bruker P4'
_diffrn_measurement_method 2\q/\w
_diffrn_radiation_monochromator graphite
_diffrn_radiation_source 'fine-focus sealed tube'
_diffrn_radiation_type MoK\a
_diffrn_radiation_wavelength 0.71073
_diffrn_reflns_av_R_equivalents 0.0185
_diffrn_reflns_av_sigmaI/netI 0.0273
_diffrn_reflns_limit_h_max 3
_diffrn_reflns_limit_h_min -10
_diffrn_reflns_limit_k_max 11
_diffrn_reflns_limit_k_min -11
_diffrn_reflns_limit_l_max 16
_diffrn_reflns_limit_l_min -16
_diffrn_reflns_number 6729
_diffrn_reflns_theta_full 27.50
_diffrn_reflns_theta_max 27.50
_diffrn_reflns_theta_min 2.45
_diffrn_standards_decay_% 1
_diffrn_standards_interval_count 97
_diffrn_standards_number 3
_exptl_absorpt_coefficient_mu 0.081
_exptl_absorpt_correction_type none
_exptl_crystal_colour colourless
_exptl_crystal_density_diffrn 1.232
_exptl_crystal_density_method 'not measured'
_exptl_crystal_description prism
_exptl_crystal_F_000 348
_exptl_crystal_size_max 0.60
_exptl_crystal_size_mid 0.44
_exptl_crystal_size_min 0.18
_refine_diff_density_max 0.211
_refine_diff_density_min -0.158
_refine_ls_extinction_method none
_refine_ls_goodness_of_fit_ref 1.053
_refine_ls_hydrogen_treatment mixed
_refine_ls_matrix_type full
_refine_ls_number_constraints 0
_refine_ls_number_parameters 213
_refine_ls_number_reflns 3878
_refine_ls_number_restraints 0
_refine_ls_restrained_S_all 1.053
_refine_ls_R_factor_all 0.0648
_refine_ls_R_factor_gt 0.0419
_refine_ls_shift/su_max 0.001
_refine_ls_shift/su_mean 0.000
_refine_ls_structure_factor_coef Fsqd
_refine_ls_weighting_details 'calc w = 1/[\s^2^(Fo^2^)+(0.0445P)^2^+0.1781P] where P=(Fo^2^+2Fc^2^)/3'
_refine_ls_weighting_scheme calc
_refine_ls_wR_factor_gt 0.1036
_refine_ls_wR_factor_ref 0.1185
_reflns_number_gt 2728
_reflns_number_total 3878
_reflns_threshold_expression I>2\s(I)
_cod_data_source_file su3020.cif
_cod_data_source_block I
_cod_original_cell_volume 858.41(18)
_cod_database_code 2016654
_cod_database_fobs_code 2016654

loop_
_symmetry_equiv_pos_as_xyz
'x, y, z'
'-x, -y, -z'

loop_
_atom_site_type_symbol
_atom_site_label
_atom_site_fract_x
_atom_site_fract_y
_atom_site_fract_z
_atom_site_U_iso_or_equiv
_atom_site_adp_type
_atom_site_calc_flag
_atom_site_refinement_flags
_atom_site_occupancy
C C1a 0.24345(17) -0.02153(16) 0.86487(11) 0.0369(3) Uani d . 1
H H1aA 0.1628 -0.0804 0.8839 0.044 Uiso calc R 1
C C1 0.31055(18) -0.05948(17) 0.97485(11) 0.0410(3) Uani d . 1
C C2 0.4083(2) -0.23276(18) 1.01700(14) 0.0524(4) Uani d . 1
H H2A 0.3311 -0.2950 1.0456 0.063 Uiso calc R 1
H H2B 0.4581 -0.2418 1.0808 0.063 Uiso calc R 1
C C3 0.5478(2) -0.30162(18) 0.92217(15) 0.0545(4) Uani d . 1
H H3B 0.6352 -0.2518 0.9023 0.065 Uiso calc R 1
H H3C 0.5987 -0.4161 0.9499 0.065 Uiso calc R 1
C C4 0.4770(2) -0.27226(17) 0.81575(14) 0.0535(4) Uani d . 1
H H4A 0.3973 -0.3307 0.8346 0.064 Uiso calc R 1
H H4B 0.5687 -0.3139 0.7556 0.064 Uiso calc R 1
C C4a 0.38682(18) -0.09280(16) 0.76924(12) 0.0401(3) Uani d . 1
H H4aA 0.3340 -0.0855 0.7066 0.048 Uiso calc R 1
C C5a 0.50498(17) 0.00984(15) 0.71971(11) 0.0355(3) Uani d . 1
H H5aA 0.5614 -0.0001 0.7812 0.043 Uiso calc R 1
C C5 0.64169(18) -0.04443(17) 0.61816(12) 0.0432(3) Uani d . 1
C C6 0.7674(2) 0.0458(2) 0.57005(14) 0.0554(4) Uani d . 1
H H6A 0.8462 0.0068 0.5039 0.067 Uiso calc R 1
H H6B 0.8314 0.0283 0.6282 0.067 Uiso calc R 1
C C7 0.6740(2) 0.22420(19) 0.53362(13) 0.0517(4) Uani d . 1
H H7A 0.7538 0.2833 0.5098 0.062 Uiso calc R 1
H H7B 0.6232 0.2429 0.4681 0.062 Uiso calc R 1
C C8 0.5367(2) 0.28454(18) 0.63266(13) 0.0482(4) Uani d . 1
H H8A 0.4770 0.3975 0.6066 0.058 Uiso calc R 1
H H8B 0.5890 0.2739 0.6955 0.058 Uiso calc R 1
C C8a 0.40885(16) 0.19169(15) 0.67741(10) 0.0345(3) Uani d . 1
H H8aA 0.3600 0.2019 0.6120 0.041 Uiso calc R 1
C C9a 0.26086(16) 0.26114(15) 0.77206(10) 0.0329(3) Uani d . 1
H H9aA 0.3112 0.2573 0.8349 0.039 Uiso calc R 1
C C9 0.16102(18) 0.43964(16) 0.72735(11) 0.0394(3) Uani d . 1
H H9A 0.2465 0.4902 0.6807 0.047 Uiso calc R 1
C C10 0.0514(2) 0.45491(19) 0.64449(13) 0.0497(4) Uani d . 1
H H10A -0.0165 0.5665 0.6231 0.060 Uiso calc R 1
H H10B 0.1245 0.4225 0.5746 0.060 Uiso calc R 1
C C11 -0.0654(2) 0.3530(2) 0.69696(14) 0.0543(4) Uani d . 1
H H11A -0.1274 0.3620 0.6398 0.065 Uiso calc R 1
H H11B -0.1470 0.3926 0.7620 0.065 Uiso calc R 1
C C12 0.03526(19) 0.17706(18) 0.73761(13) 0.0472(4) Uani d . 1
H H12A 0.1087 0.1348 0.6713 0.057 Uiso calc R 1
H H12B -0.0425 0.1159 0.7738 0.057 Uiso calc R 1
C C12a 0.14246(16) 0.15644(15) 0.82361(10) 0.0355(3) Uani d . 1
C C13 0.0632(2) 0.53367(18) 0.82315(13) 0.0511(4) Uani d . 1
H H13A -0.0401 0.5071 0.8595 0.061 Uiso calc R 1
H H13B 0.1316 0.5006 0.8817 0.061 Uiso calc R 1
C C14 0.0184(3) 0.71386(19) 0.77799(17) 0.0670(5) Uani d . 1
H H14A -0.0418 0.7667 0.8408 0.101 Uiso calc R 1
H H14B -0.0518 0.7477 0.7215 0.101 Uiso calc R 1
H H14C 0.1202 0.7412 0.7431 0.101 Uiso calc R 1
O O1 0.28530(15) 0.04040(13) 1.02878(9) 0.0538(3) Uani d . 1
O O2 0.64498(15) -0.14713(14) 0.57434(9) 0.0596(3) Uani d . 1
O O3 0.01867(13) 0.21168(12) 0.92094(9) 0.0449(3) Uani d . 1
H H3 0.075(3) 0.194(3) 0.9697(18) 0.082(7) Uiso d . 1

loop_
_atom_site_aniso_label
_atom_site_aniso_U_11
_atom_site_aniso_U_22
_atom_site_aniso_U_33
_atom_site_aniso_U_12
_atom_site_aniso_U_13
_atom_site_aniso_U_23
C1a 0.0333(7) 0.0390(7) 0.0383(7) -0.0191(6) 0.0014(6) -0.0063(5)
C1 0.0353(7) 0.0462(8) 0.0365(7) -0.0174(6) 0.0009(6) -0.0039(6)
C2 0.0508(9) 0.0482(8) 0.0505(8) -0.0156(7) -0.0112(7) 0.0008(7)
C3 0.0444(9) 0.0376(8) 0.0682(10) -0.0110(7) -0.0043(8) -0.0022(7)
C4 0.0565(10) 0.0378(7) 0.0623(10) -0.0186(7) 0.0031(8) -0.0145(7)
C4a 0.0412(8) 0.0401(7) 0.0411(7) -0.0174(6) -0.0016(6) -0.0122(6)
C5a 0.0337(7) 0.0395(7) 0.0324(6) -0.0130(6) -0.0007(5) -0.0101(5)
C5 0.0360(8) 0.0478(8) 0.0387(7) -0.0075(6) -0.0031(6) -0.0110(6)
C6 0.0363(8) 0.0673(10) 0.0527(9) -0.0161(7) 0.0091(7) -0.0162(8)
C7 0.0434(8) 0.0646(10) 0.0423(8) -0.0272(8) 0.0074(7) -0.0071(7)
C8 0.0451(8) 0.0481(8) 0.0478(8) -0.0238(7) 0.0072(7) -0.0091(6)
C8a 0.0334(7) 0.0392(7) 0.0297(6) -0.0154(6) 0.0007(5) -0.0074(5)
C9a 0.0326(7) 0.0368(6) 0.0288(6) -0.0141(5) -0.0009(5) -0.0072(5)
C9 0.0387(7) 0.0381(7) 0.0366(7) -0.0138(6) -0.0005(6) -0.0058(5)
C10 0.0515(9) 0.0488(8) 0.0423(8) -0.0127(7) -0.0122(7) -0.0022(6)
C11 0.0458(9) 0.0629(10) 0.0545(9) -0.0165(8) -0.0197(7) -0.0050(7)
C12 0.0409(8) 0.0542(9) 0.0510(8) -0.0220(7) -0.0098(7) -0.0081(7)
C12a 0.0299(7) 0.0415(7) 0.0317(6) -0.0141(6) 0.0018(5) -0.0072(5)
C13 0.0514(9) 0.0460(8) 0.0485(8) -0.0094(7) -0.0021(7) -0.0152(7)
C14 0.0693(12) 0.0490(9) 0.0761(12) -0.0119(9) -0.0037(10) -0.0229(8)
O1 0.0608(7) 0.0562(6) 0.0421(6) -0.0144(5) -0.0102(5) -0.0131(5)
O2 0.0622(7) 0.0631(7) 0.0526(6) -0.0159(6) 0.0028(5) -0.0299(5)
O3 0.0342(5) 0.0514(6) 0.0390(5) -0.0135(5) 0.0055(4) -0.0077(4)

loop_
_atom_type_symbol
_atom_type_description
_atom_type_scat_dispersion_real
_atom_type_scat_dispersion_imag
_atom_type_scat_source
C C 0.0033 0.0016 'International Tables Vol C Tables 4.2.6.8 and 6.1.1.4'
H H 0.0000 0.0000 'International Tables Vol C Tables 4.2.6.8 and 6.1.1.4'
O O 0.0106 0.0060 'International Tables Vol C Tables 4.2.6.8 and 6.1.1.4'

loop_
_geom_angle_atom_site_label_1
_geom_angle_atom_site_label_2
_geom_angle_atom_site_label_3
_geom_angle
C1 C1a C12a 114.97(11)
C1 C1a C4a 110.45(11)
C12a C1a C4a 113.36(10)
C1 C1a H1aA 105.7
C12a C1a H1aA 105.7
C4a C1a H1aA 105.7
O1 C1 C2 120.64(14)
O1 C1 C1a 123.57(13)
C2 C1 C1a 115.77(13)
C1 C2 C3 112.04(12)
C1 C2 H2A 109.2
C3 C2 H2A 109.2
C1 C2 H2B 109.2
C3 C2 H2B 109.2
H2A C2 H2B 107.9
C4 C3 C2 110.52(13)
C4 C3 H3B 109.5
C2 C3 H3B 109.5
C4 C3 H3C 109.5
C2 C3 H3C 109.5
H3B C3 H3C 108.1
C3 C4 C4a 112.74(12)
C3 C4 H4A 109.0
C4a C4 H4A 109.0
C3 C4 H4B 109.0
C4a C4 H4B 109.0
H4A C4 H4B 107.8
C5a C4a C4 114.38(12)
C5a C4a C1a 109.54(10)
C4 C4a C1a 110.21(11)
C5a C4a H4aA 107.5
C4 C4a H4aA 107.5
C1a C4a H4aA 107.5
C5 C5a C4a 112.83(11)
C5 C5a C8a 107.06(10)
C4a C5a C8a 113.03(11)
C5 C5a H5aA 107.9
C4a C5a H5aA 107.9
C8a C5a H5aA 107.9
O2 C5 C6 121.63(13)
O2 C5 C5a 122.93(14)
C6 C5 C5a 115.32(12)
C5 C6 C7 109.57(13)
C5 C6 H6A 109.8
C7 C6 H6A 109.8
C5 C6 H6B 109.8
C7 C6 H6B 109.8
H6A C6 H6B 108.2
C8 C7 C6 110.78(12)
C8 C7 H7A 109.5
C6 C7 H7A 109.5
C8 C7 H7B 109.5
C6 C7 H7B 109.5
H7A C7 H7B 108.1
C7 C8 C8a 112.19(12)
C7 C8 H8A 109.2
C8a C8 H8A 109.2
C7 C8 H8B 109.2
C8a C8 H8B 109.2
H8A C8 H8B 107.9
C8 C8a C9a 112.40(11)
C8 C8a C5a 109.11(11)
C9a C8a C5a 112.35(10)
C8 C8a H8aA 107.6
C9a C8a H8aA 107.6
C5a C8a H8aA 107.6
C9 C9a C12a 111.77(11)
C9 C9a C8a 111.93(10)
C12a C9a C8a 111.41(10)
C9 C9a H9aA 107.1
C12a C9a H9aA 107.1
C8a C9a H9aA 107.1
C10 C9 C13 113.33(12)
C10 C9 C9a 110.94(11)
C13 C9 C9a 114.29(11)
C10 C9 H9A 105.8
C13 C9 H9A 105.8
C9a C9 H9A 105.8
C11 C10 C9 112.58(12)
C11 C10 H10A 109.1
C9 C10 H10A 109.1
C11 C10 H10B 109.1
C9 C10 H10B 109.1
H10A C10 H10B 107.8
C10 C11 C12 111.00(13)
C10 C11 H11A 109.4
C12 C11 H11A 109.4
C10 C11 H11B 109.4
C12 C11 H11B 109.4
H11A C11 H11B 108.0
C11 C12 C12a 111.74(12)
C11 C12 H12A 109.3
C12a C12 H12A 109.3
C11 C12 H12B 109.3
C12a C12 H12B 109.3
H12A C12 H12B 107.9
O3 C12a C12 103.79(11)
O3 C12a C1a 108.39(10)
C12 C12a C1a 111.59(11)
O3 C12a C9a 110.31(10)
C12 C12a C9a 111.07(11)
C1a C12a C9a 111.38(10)
C14 C13 C9 112.72(13)
C14 C13 H13A 109.0
C9 C13 H13A 109.0
C14 C13 H13B 109.0
C9 C13 H13B 109.0
H13A C13 H13B 107.8
C13 C14 H14A 109.5
C13 C14 H14B 109.5
H14A C14 H14B 109.5
C13 C14 H14C 109.5
H14A C14 H14C 109.5
H14B C14 H14C 109.5
C12a O3 H3 104.2(15)

loop_
_geom_bond_atom_site_label_1
_geom_bond_atom_site_label_2
_geom_bond_distance
C1a C1 1.5220(19)
C1a C12a 1.5427(18)
C1a C4a 1.5486(18)
C1a H1aA 0.9800
C1 O1 1.2160(17)
C1 C2 1.505(2)
C2 C3 1.520(2)
C2 H2A 0.9700
C2 H2B 0.9700
C3 C4 1.516(2)
C3 H3B 0.9700
C3 H3C 0.9700
C4 H4A 0.9700
C4 H4B 0.9700
C4a C5a 1.5359(18)
C4a C4 1.543(2)
C4a H4aA 0.9800
C5a C5 1.5244(18)
C5a C8a 1.5620(18)
C5a H5aA 0.9800
C5 O2 1.2143(17)
C5 C6 1.505(2)
C6 C7 1.522(2)
C6 H6A 0.9700
C6 H6B 0.9700
C7 C8 1.522(2)
C7 H7A 0.9700
C7 H7B 0.9700
C8 C8a 1.5371(19)
C8 H8A 0.9700
C8 H8B 0.9700
C8a C9a 1.5527(17)
C8a H8aA 0.9800
C9a C9 1.5516(17)
C9a C12a 1.5526(17)
C9a H9aA 0.9800
C9 C10 1.529(2)
C9 C13 1.5399(19)
C9 H9A 0.9800
C10 C11 1.523(2)
C10 H10A 0.9700
C10 H10B 0.9700
C11 C12 1.527(2)
C11 H11A 0.9700
C11 H11B 0.9700
C12 C12a 1.529(2)
C12 H12A 0.9700
C12 H12B 0.9700
C12a O3 1.4450(15)
C13 C14 1.516(2)
C13 H13A 0.9700
C13 H13B 0.9700
C14 H14A 0.9600
C14 H14B 0.9600
C14 H14C 0.9600
O3 H3 0.82(2)

loop_
_geom_hbond_atom_site_label_D
_geom_hbond_atom_site_label_H
_geom_hbond_atom_site_label_A
_geom_hbond_site_symmetry_A
_geom_hbond_distance_DH
_geom_hbond_distance_HA
_geom_hbond_distance_DA
_geom_hbond_angle_DHA
_geom_hbond_publ_flag
O3 H3 O1 . 0.82(2) 2.01(2) 2.7081(16) 143(2) yes
C8a H8aA O2 2_656 0.98 2.52 3.4381(18) 156 yes

loop_
_geom_torsion_atom_site_label_1
_geom_torsion_atom_site_label_2
_geom_torsion_atom_site_label_3
_geom_torsion_atom_site_label_4
_geom_torsion
C12a C1a C1 O1 1.35(19)
C4a C1a C1 O1 131.18(14)
C12a C1a C1 C2 179.54(11)
C4a C1a C1 C2 -50.62(15)
O1 C1 C2 C3 -130.50(15)
C1a C1 C2 C3 51.24(18)
C1 C2 C3 C4 -52.43(18)
C1 C1a C4a C5a -75.14(13)
C12a C1a C4a C5a 55.54(15)
C1 C1a C4a C4 51.54(15)
C12a C1a C4a C4 -177.78(12)
C2 C3 C4 C4a 56.80(17)
C5a C4a C4 C3 67.15(16)
C1a C4a C4 C3 -56.78(17)
C4 C4a C5a C5 60.37(16)
C1a C4a C5a C5 -175.35(11)
C4 C4a C5a C8a -177.98(11)
C1a C4a C5a C8a -53.69(14)
C4a C5a C5 O2 7.1(2)
C8a C5a C5 O2 -117.90(15)
C4a C5a C5 C6 -176.77(12)
C8a C5a C5 C6 58.26(16)
O2 C5 C6 C7 119.32(16)
C5a C5 C6 C7 -56.89(17)
C5 C6 C7 C8 53.52(18)
C6 C7 C8 C8a -57.22(18)
C7 C8 C8a C9a -175.63(12)
C7 C8 C8a C5a 59.05(16)
C5 C5a C8a C8 -56.67(14)
C4a C5a C8a C8 178.48(11)
C5 C5a C8a C9a 177.98(11)
C4a C5a C8a C9a 53.13(14)
C8 C8a C9a C9 59.13(15)
C5a C8a C9a C9 -177.33(11)
C8 C8a C9a C12a -174.89(11)
C5a C8a C9a C12a -51.36(14)
C12a C9a C9 C10 -52.52(14)
C8a C9a C9 C10 73.26(14)
C12a C9a C9 C13 77.12(15)
C8a C9a C9 C13 -157.11(12)
C13 C9 C10 C11 -76.11(16)
C9a C9 C10 C11 54.03(16)
C9 C10 C11 C12 -55.92(18)
C10 C11 C12 C12a 56.32(17)
C11 C12 C12a O3 63.25(14)
C11 C12 C12a C1a 179.77(11)
C11 C12 C12a C9a -55.28(15)
C1 C1a C12a O3 -48.79(14)
C4a C1a C12a O3 -177.18(11)
C1 C1a C12a C12 -162.48(11)
C4a C1a C12a C12 69.13(14)
C1 C1a C12a C9a 72.75(13)
C4a C1a C12a C9a -55.64(15)
C9 C9a C12a O3 -61.09(13)
C8a C9a C12a O3 172.85(10)
C9 C9a C12a C12 53.44(14)
C8a C9a C12a C12 -72.62(14)
C9 C9a C12a C1a 178.50(10)
C8a C9a C12a C1a 52.44(14)
C10 C9 C13 C14 -71.18(18)
C9a C9 C13 C14 160.39(14)
